data_7002803
loop_
_publ_author_name
'Liu, Yen-Shen'
'Tang, Ming-Feng'
'Lii, Kwang-Hwa'

_publ_section_title
;
 Rare earth metal squarates incorporating ethylene glycol ligand with a
 three-dimensional framework structure: RE(C4O4)1.5(C2H6O2) (RE = Y,
 La--Nd, Sm--Lu)
;
_journal_issue 44
_journal_name_full 'Dalton Transactions'
_journal_page_first 9781
_journal_page_last 9786
_journal_paper_doi 10.1039/b911962k
_journal_year 2009
_chemical_formula_moiety Er(C4O4)1.5(C2H6O2)
_chemical_formula_sum 'C8 H6 Er O8'
_chemical_formula_weight 397.39
_chemical_name_systematic
;
?
;
_space_group_IT_number 15
_symmetry_cell_setting monoclinic
_symmetry_space_group_name_Hall '-C 2yc'
_symmetry_space_group_name_H-M 'C 1 2/c 1'
_atom_sites_solution_hydrogens difmap
_atom_sites_solution_primary direct
_atom_sites_solution_secondary difmap
_audit_creation_method SHELXL-97
_cell_angle_alpha 90.00
_cell_angle_beta 99.121(2)
_cell_angle_gamma 90.00
_cell_formula_units_Z 8
_cell_length_a 12.7172(5)
_cell_length_b 12.0666(5)
_cell_length_c 12.5190(5)
_cell_measurement_temperature 296(2)
_cell_volume 1896.79(13)
_computing_cell_refinement 'Bruker SHELXTL'
_computing_data_collection 'Bruker SHELXTL'
_computing_data_reduction 'Bruker SHELXTL'
_computing_molecular_graphics Diamond
_computing_structure_refinement 'SHELXL-97 (Sheldrick, 1997)'
_computing_structure_solution 'SHELXS-97 (Sheldrick, 1990)'
_diffrn_ambient_temperature 296(2)
_diffrn_measured_fraction_theta_full 0.994
_diffrn_measured_fraction_theta_max 0.994
_diffrn_measurement_device_type 'CCD area detector'
_diffrn_measurement_method 'phi and omega scans'
_diffrn_radiation_monochromator graphite
_diffrn_radiation_source 'fine-focus sealed tube'
_diffrn_radiation_type MoK\a
_diffrn_radiation_wavelength 0.71073
_diffrn_reflns_av_R_equivalents 0.0200
_diffrn_reflns_av_sigmaI/netI 0.0171
_diffrn_reflns_limit_h_max 16
_diffrn_reflns_limit_h_min -16
_diffrn_reflns_limit_k_max 15
_diffrn_reflns_limit_k_min -16
_diffrn_reflns_limit_l_max 16
_diffrn_reflns_limit_l_min -16
_diffrn_reflns_number 9373
_diffrn_reflns_theta_full 28.34
_diffrn_reflns_theta_max 28.34
_diffrn_reflns_theta_min 2.34
_exptl_absorpt_coefficient_mu 8.881
_exptl_absorpt_correction_T_max 0.7457
_exptl_absorpt_correction_T_min 0.5054
_exptl_absorpt_correction_type empirical
_exptl_crystal_colour pink
_exptl_crystal_density_diffrn 2.783
_exptl_crystal_density_method 'not measured'
_exptl_crystal_description pillar-like
_exptl_crystal_F_000 1488
_exptl_crystal_size_max 0.30
_exptl_crystal_size_mid 0.15
_exptl_crystal_size_min 0.15
_refine_diff_density_max 1.377
_refine_diff_density_min -1.603
_refine_diff_density_rms 0.176
_refine_ls_extinction_method none
_refine_ls_goodness_of_fit_ref 1.079
_refine_ls_hydrogen_treatment mixed
_refine_ls_matrix_type full
_refine_ls_number_parameters 178
_refine_ls_number_reflns 2357
_refine_ls_number_restraints 0
_refine_ls_restrained_S_all 1.079
_refine_ls_R_factor_all 0.0200
_refine_ls_R_factor_gt 0.0187
_refine_ls_shift/su_max 0.001
_refine_ls_shift/su_mean 0.000
_refine_ls_structure_factor_coef Fsqd
_refine_ls_weighting_details 'calc w=1/[\s^2^(Fo^2^)+(0.0318P)^2^+2.6834P] where P=(Fo^2^+2Fc^2^)/3'
_refine_ls_weighting_scheme calc
_refine_ls_wR_factor_gt 0.0481
_refine_ls_wR_factor_ref 0.0489
_reflns_number_gt 2227
_reflns_number_total 2357
_reflns_threshold_expression >2sigma(I)
_cod_data_source_file b911962k.txt
_cod_data_source_block ErSqEg
_cod_original_sg_symbol_H-M C2/c
_cod_database_code 7002803

loop_
_symmetry_equiv_pos_as_xyz
'x, y, z'
'-x, y, -z+1/2'
'x+1/2, y+1/2, z'
'-x+1/2, y+1/2, -z+1/2'
'-x, -y, -z'
'x, -y, z-1/2'
'-x+1/2, -y+1/2, -z'
'x+1/2, -y+1/2, z-1/2'

loop_
_atom_site_label
_atom_site_type_symbol
_atom_site_fract_x
_atom_site_fract_y
_atom_site_fract_z
_atom_site_U_iso_or_equiv
_atom_site_adp_type
_atom_site_occupancy
_atom_site_symmetry_multiplicity
_atom_site_calc_flag
_atom_site_refinement_flags
_atom_site_disorder_assembly
_atom_site_disorder_group
Er1 Er 0.272611(9) 0.463160(9) 0.222451(9) 0.00946(6) Uani 1 1 d . . .
O1 O 0.23965(16) 0.41007(16) 0.40060(15) 0.0152(4) Uani 1 1 d . . .
O2 O 0.20947(17) 0.14653(16) 0.34538(15) 0.0169(4) Uani 1 1 d . . .
O3 O 0.36954(18) 0.4323(2) 0.08784(18) 0.0225(4) Uani 1 1 d . . .
O4 O 0.59911(18) 0.55190(18) 0.16114(17) 0.0182(4) Uani 1 1 d . . .
O5 O 0.37804(18) 0.31566(19) 0.2772(2) 0.0257(5) Uani 1 1 d . . .
O6 O 0.37413(19) 0.04990(18) 0.2418(2) 0.0244(5) Uani 1 1 d . . .
O7 O 0.1497(2) 0.46653(17) 0.0488(2) 0.0218(5) Uani 1 1 d . . .
O8 O 0.1589(2) 0.3084(2) 0.1902(2) 0.0303(6) Uani 1 1 d . . .
C1 C 0.2457(2) 0.3220(2) 0.4538(2) 0.0118(5) Uani 1 1 d . . .
C2 C 0.2325(2) 0.2029(2) 0.4300(2) 0.0122(5) Uani 1 1 d . . .
C3 C 0.4415(2) 0.4698(2) 0.0401(2) 0.0149(6) Uani 1 1 d . . .
C4 C 0.5448(2) 0.5225(2) 0.0731(2) 0.0144(5) Uani 1 1 d . . .
C5 C 0.4443(2) 0.2453(2) 0.2583(2) 0.0133(5) Uani 1 1 d . . .
C6 C 0.4432(2) 0.1242(2) 0.2503(2) 0.0126(5) Uani 1 1 d . . .
C7 C 0.0866(3) 0.3696(3) 0.0176(3) 0.0321(8) Uani 1 1 d . . .
C8 C 0.0598(3) 0.3195(3) 0.1182(3) 0.0307(8) Uani 1 1 d . . .
H7A H 0.125(4) 0.314(5) -0.020(4) 0.056(14) Uiso 1 1 d . . .
H7B H 0.016(3) 0.387(3) -0.029(3) 0.031(10) Uiso 1 1 d . . .
H8A H 0.020(3) 0.247(3) 0.101(3) 0.029(10) Uiso 1 1 d . . .
H8B H 0.015(3) 0.372(4) 0.154(3) 0.035(11) Uiso 1 1 d . . .
H7O H 0.180(4) 0.481(3) -0.003(4) 0.029(11) Uiso 1 1 d . . .
H8O H 0.169(4) 0.248(4) 0.216(4) 0.045(13) Uiso 1 1 d . . .

loop_
_atom_site_aniso_label
_atom_site_aniso_U_11
_atom_site_aniso_U_22
_atom_site_aniso_U_33
_atom_site_aniso_U_23
_atom_site_aniso_U_13
_atom_site_aniso_U_12
Er1 0.01039(8) 0.00872(8) 0.00934(8) 0.00104(3) 0.00177(5) 0.00156(4)
O1 0.0256(10) 0.0086(9) 0.0121(9) 0.0024(7) 0.0046(8) 0.0025(7)
O2 0.0283(11) 0.0107(9) 0.0104(9) -0.0028(7) -0.0004(8) -0.0008(8)
O3 0.0205(11) 0.0292(11) 0.0205(11) 0.0030(9) 0.0113(9) -0.0037(9)
O4 0.0190(10) 0.0214(11) 0.0123(10) -0.0044(8) -0.0038(8) 0.0040(8)
O5 0.0262(11) 0.0176(11) 0.0364(13) 0.0069(10) 0.0145(10) 0.0121(9)
O6 0.0215(11) 0.0206(11) 0.0335(13) -0.0060(9) 0.0122(10) -0.0113(9)
O7 0.0235(12) 0.0266(13) 0.0147(11) 0.0045(8) 0.0009(9) -0.0055(8)
O8 0.0376(14) 0.0176(12) 0.0293(12) 0.0100(10) -0.0145(10) -0.0093(10)
C1 0.0144(12) 0.0113(12) 0.0102(11) -0.0007(9) 0.0038(9) 0.0001(9)
C2 0.0142(12) 0.0107(12) 0.0115(12) -0.0005(9) 0.0018(10) 0.0006(10)
C3 0.0166(14) 0.0138(13) 0.0146(14) 0.0019(9) 0.0034(11) 0.0043(10)
C4 0.0161(13) 0.0141(13) 0.0126(13) 0.0001(10) 0.0012(11) 0.0043(10)
C5 0.0136(13) 0.0119(12) 0.0143(12) 0.0040(10) 0.0024(10) 0.0030(10)
C6 0.0151(13) 0.0122(13) 0.0111(12) 0.0003(9) 0.0038(10) -0.0002(10)
C7 0.0370(19) 0.0319(19) 0.0230(17) 0.0002(14) -0.0083(15) -0.0087(16)
C8 0.0304(18) 0.0267(18) 0.0317(18) 0.0060(14) -0.0054(14) -0.0099(15)

loop_
_atom_type_symbol
_atom_type_description
_atom_type_scat_dispersion_real
_atom_type_scat_dispersion_imag
_atom_type_scat_source
C C 0.0033 0.0016 'International Tables Vol C Tables 4.2.6.8 and 6.1.1.4'
H H 0.0000 0.0000 'International Tables Vol C Tables 4.2.6.8 and 6.1.1.4'
O O 0.0106 0.0060 'International Tables Vol C Tables 4.2.6.8 and 6.1.1.4'
Er Er -0.2586 4.9576 'International Tables Vol C Tables 4.2.6.8 and 6.1.1.4'

loop_
_geom_angle_atom_site_label_1
_geom_angle_atom_site_label_2
_geom_angle_atom_site_label_3
_geom_angle
_geom_angle_site_symmetry_1
_geom_angle_site_symmetry_3
_geom_angle_publ_flag
O6 Er1 O5 140.87(8) 4 . ?
O6 Er1 O3 142.23(9) 4 . ?
O5 Er1 O3 74.39(8) . . ?
O6 Er1 O4 100.78(9) 4 2_655 ?
O5 Er1 O4 81.16(8) . 2_655 ?
O3 Er1 O4 97.71(8) . 2_655 ?
O6 Er1 O8 84.06(9) 4 . ?
O5 Er1 O8 75.37(10) . . ?
O3 Er1 O8 97.68(9) . . ?
O4 Er1 O8 147.20(8) 2_655 . ?
O6 Er1 O2 76.63(8) 4 4 ?
O5 Er1 O2 138.38(8) . 4 ?
O3 Er1 O2 78.17(8) . 4 ?
O4 Er1 O2 72.14(7) 2_655 4 ?
O8 Er1 O2 139.62(7) . 4 ?
O6 Er1 O1 70.66(8) 4 . ?
O5 Er1 O1 72.20(7) . . ?
O3 Er1 O1 146.53(8) . . ?
O4 Er1 O1 75.27(7) 2_655 . ?
O8 Er1 O1 75.93(8) . . ?
O2 Er1 O1 127.72(7) 4 . ?
O6 Er1 O7 74.81(9) 4 . ?
O5 Er1 O7 122.71(8) . . ?
O3 Er1 O7 72.02(9) . . ?
O4 Er1 O7 147.76(7) 2_655 . ?
O8 Er1 O7 64.95(8) . . ?
O2 Er1 O7 75.81(7) 4 . ?
O1 Er1 O7 129.65(8) . . ?
C1 O1 Er1 135.34(17) . . ?
C2 O2 Er1 141.12(18) . 4_545 ?
C3 O3 Er1 144.8(2) . . ?
C4 O4 Er1 131.92(18) . 2_655 ?
C5 O5 Er1 149.7(2) . . ?
C6 O6 Er1 156.0(2) . 4_545 ?
C7 O7 Er1 118.28(19) . . ?
C7 O7 H7O 106(3) . . ?
Er1 O7 H7O 113(3) . . ?
C8 O8 Er1 119.2(2) . . ?
C8 O8 H8O 114(3) . . ?
Er1 O8 H8O 127(3) . . ?
O1 C1 C2 133.5(2) . 7_556 ?
O1 C1 C2 136.6(2) . . ?
C2 C1 C2 89.9(2) 7_556 . ?
O2 C2 C1 135.1(3) . 7_556 ?
O2 C2 C1 134.8(3) . . ?
C1 C2 C1 90.1(2) 7_556 . ?
O3 C3 C4 134.0(3) . 5_665 ?
O3 C3 C4 135.6(3) . . ?
C4 C3 C4 90.4(2) 5_665 . ?
O4 C4 C3 134.6(3) . 5_665 ?
O4 C4 C3 135.8(3) . . ?
C3 C4 C3 89.6(2) 5_665 . ?
O5 C5 C5 136.56(17) . 2_655 ?
O5 C5 C6 134.0(3) . . ?
C5 C5 C6 89.37(15) 2_655 . ?
O6 C6 C6 133.65(17) . 2_655 ?
O6 C6 C5 136.1(3) . . ?
C6 C6 C5 90.12(15) 2_655 . ?
O7 C7 C8 107.2(3) . . ?
O7 C7 H7A 112(3) . . ?
C8 C7 H7A 109(3) . . ?
O7 C7 H7B 113(2) . . ?
C8 C7 H7B 106(2) . . ?
H7A C7 H7B 109(4) . . ?
O8 C8 C7 105.9(3) . . ?
O8 C8 H8A 114(2) . . ?
C7 C8 H8A 110(2) . . ?
O8 C8 H8B 107(2) . . ?
C7 C8 H8B 110(2) . . ?
H8A C8 H8B 110(3) . . ?

loop_
_geom_bond_atom_site_label_1
_geom_bond_atom_site_label_2
_geom_bond_distance
_geom_bond_site_symmetry_2
_geom_bond_publ_flag
Er1 O6 2.246(2) 4 ?
Er1 O5 2.268(2) . ?
Er1 O3 2.271(2) . ?
Er1 O4 2.276(2) 2_655 ?
Er1 O8 2.357(2) . ?
Er1 O2 2.3938(19) 4 ?
Er1 O1 2.4200(19) . ?
Er1 O7 2.469(2) . ?
O1 C1 1.250(3) . ?
O2 C2 1.254(3) . ?
O2 Er1 2.3938(19) 4_545 ?
O3 C3 1.254(4) . ?
O4 C4 1.255(4) . ?
O4 Er1 2.276(2) 2_655 ?
O5 C5 1.245(3) . ?
O6 C6 1.248(3) . ?
O6 Er1 2.246(2) 4_545 ?
O7 C7 1.438(4) . ?
O7 H7O 0.82(4) . ?
O8 C8 1.435(4) . ?
O8 H8O 0.80(5) . ?
C1 C2 1.467(3) 7_556 ?
C1 C2 1.472(4) . ?
C2 C1 1.467(3) 7_556 ?
C3 C4 1.457(4) 5_665 ?
C3 C4 1.460(4) . ?
C4 C3 1.457(4) 5_665 ?
C5 C5 1.464(5) 2_655 ?
C5 C6 1.465(4) . ?
C6 C6 1.445(5) 2_655 ?
C7 C8 1.484(5) . ?
C7 H7A 0.99(5) . ?
C7 H7B 1.01(4) . ?
C8 H8A 1.02(4) . ?
C8 H8B 1.00(4) . ?
